data_1543536
loop_
_publ_author_name
'Naas, Mohammed'
'Benchidmi, Mohammed'
'Essassi, El Mokhtar'
'Saadi, Mohamed'
'El Ammari, Lahcen'

_publ_section_title
;
 1-Methyl-5-nitro-3-phenyl-1<i>H</i>-indazole
;
_journal_coeditor_code SJ4047
_journal_issue 6
_journal_name_full IUCrData
_journal_page_first x160961
_journal_paper_doi 10.1107/S2414314616009615
_journal_volume 1
_journal_year 2016
_chemical_formula_iupac 'C14 H11 N3 O2'
_chemical_formula_moiety 'C14 H11 N3 O2'
_chemical_formula_sum 'C14 H11 N3 O2'
_chemical_formula_weight 253.26
_chemical_melting_point 396
_chemical_name_systematic
;
1-Methyl-5-nitro-3-phenyl-1<i>H</i>-indazole
;
_space_group_crystal_system orthorhombic
_space_group_IT_number 29
_space_group_name_Hall 'P 2c -2ac'
_space_group_name_H-M_alt 'P c a 21'
_symmetry_space_group_name_Hall 'P 2c -2ac'
_symmetry_space_group_name_H-M 'P c a 21'
_atom_sites_solution_hydrogens geom
_audit_creation_method SHELXL-2014/7
_cell_angle_alpha 90
_cell_angle_beta 90
_cell_angle_gamma 90
_cell_formula_units_Z 8
_cell_length_a 33.4769(17)
_cell_length_b 7.4977(3)
_cell_length_c 9.7916(4)
_cell_measurement_reflns_used 5245
_cell_measurement_temperature 296(2)
_cell_measurement_theta_max 27.101
_cell_measurement_theta_min 2.410
_cell_volume 2457.69(19)
_computing_cell_refinement
;
SAINT-Plus (Bruker, 2009)
;
_computing_data_collection
;
APEX2 (Bruker, 2009)
;
_computing_data_reduction
;
SAINT-Plus (Bruker, 2009)
;
_computing_molecular_graphics
;
ORTEPIII (Burnett & Johnson, 1996), ORTEP-3 for Windows (Farrugia,
2012) and Mercury (Macrae <i>et al.</i>, 2008)
;
_computing_publication_material
;
PLATON (Spek, 2009) and publCIF (Westrip, 2010)
;
_computing_structure_refinement
;
SHELXL2014 (Sheldrick, 2015b)
;
_computing_structure_solution
;
SHELXT2014 (Sheldrick, 2015a)
;
_diffrn_ambient_temperature 296(2)
_diffrn_measured_fraction_theta_full 1.000
_diffrn_measured_fraction_theta_max 1.000
_diffrn_measurement_device_type 'Bruker X8 APEX'
_diffrn_measurement_method '\f and \w scans'
_diffrn_radiation_monochromator graphite
_diffrn_radiation_source 'fine-focus sealed tube'
_diffrn_radiation_type MoK\a
_diffrn_radiation_wavelength 0.71073
_diffrn_reflns_av_R_equivalents 0.0396
_diffrn_reflns_limit_h_max 42
_diffrn_reflns_limit_h_min -30
_diffrn_reflns_limit_k_max 9
_diffrn_reflns_limit_k_min -9
_diffrn_reflns_limit_l_max 12
_diffrn_reflns_limit_l_min -12
_diffrn_reflns_number 13395
_diffrn_reflns_theta_full 25.242
_diffrn_reflns_theta_max 27.101
_diffrn_reflns_theta_min 2.410
_exptl_absorpt_coefficient_mu 0.095
_exptl_absorpt_correction_T_max 0.7464
_exptl_absorpt_correction_T_min 0.6379
_exptl_absorpt_correction_type multi-scan
_exptl_absorpt_process_details
;
(SADABS; Bruker, 2009)
;
_exptl_crystal_colour colourless
_exptl_crystal_density_diffrn 1.369
_exptl_crystal_description block
_exptl_crystal_F_000 1056
_exptl_crystal_size_max 0.330
_exptl_crystal_size_mid 0.280
_exptl_crystal_size_min 0.190
_refine_diff_density_max 0.159
_refine_diff_density_min -0.151
_refine_ls_abs_structure_details
;
Refined as an inversion twin.
;
_refine_ls_abs_structure_Flack 2(2)
_refine_ls_extinction_method none
_refine_ls_goodness_of_fit_ref 1.010
_refine_ls_hydrogen_treatment constr
_refine_ls_matrix_type full
_refine_ls_number_parameters 344
_refine_ls_number_reflns 5245
_refine_ls_number_restraints 1
_refine_ls_restrained_S_all 1.010
_refine_ls_R_factor_all 0.0906
_refine_ls_R_factor_gt 0.0490
_refine_ls_shift/su_max 0.000
_refine_ls_shift/su_mean 0.000
_refine_ls_structure_factor_coef Fsqd
_refine_ls_weighting_details 'w=1/[\s^2^(Fo^2^)+(0.0579P)^2^+0.0910P] where P=(Fo^2^+2Fc^2^)/3'
_refine_ls_weighting_scheme calc
_refine_ls_wR_factor_gt 0.1101
_refine_ls_wR_factor_ref 0.1300
_reflns_number_gt 3328
_reflns_number_total 5245
_reflns_threshold_expression 'I > 2\s(I)'
_cod_data_source_file sj4047sup1.cif
_cod_data_source_block I
_cod_database_code 1543536
_shelx_space_group_comment
;
The symmetry employed for this shelxl refinement is uniquely defined
by the following loop, which should always be used as a source of
symmetry information in preference to the above space-group names.
They are only intended as comments.
;

loop_
_space_group_symop_operation_xyz
'x, y, z'
'-x, -y, z+1/2'
'x+1/2, -y, z'
'-x+1/2, y, z+1/2'

loop_
_atom_site_type_symbol
_atom_site_label
_atom_site_fract_x
_atom_site_fract_y
_atom_site_fract_z
_atom_site_U_iso_or_equiv
_atom_site_adp_type
_atom_site_calc_flag
_atom_site_occupancy
C C1 0.45757(13) 0.7758(5) 0.8046(5) 0.0631(11) Uani d 1
H H1 0.4420 0.7154 0.7410 0.076 Uiso calc 1
C C2 0.49860(16) 0.7540(6) 0.8036(6) 0.0797(14) Uani d 1
H H2 0.5105 0.6813 0.7382 0.096 Uiso calc 1
C C3 0.52212(14) 0.8402(7) 0.8998(6) 0.0784(14) Uani d 1
H H3 0.5497 0.8247 0.8998 0.094 Uiso calc 1
C C4 0.50432(14) 0.9486(6) 0.9949(5) 0.0708(13) Uani d 1
H H4 0.5200 1.0059 1.0599 0.085 Uiso calc 1
C C5 0.46349(12) 0.9737(5) 0.9955(4) 0.0579(10) Uani d 1
H H5 0.4519 1.0488 1.0600 0.069 Uiso calc 1
C C6 0.43943(12) 0.8867(5) 0.8996(4) 0.0488(9) Uani d 1
C C7 0.39618(12) 0.9148(5) 0.8928(4) 0.0477(9) Uani d 1
C C8 0.36860(11) 0.9732(4) 0.9954(4) 0.0461(9) Uani d 1
C C9 0.37031(13) 1.0185(4) 1.1343(4) 0.0494(9) Uani d 1
H H9 0.3942 1.0138 1.1827 0.059 Uiso calc 1
C C10 0.33550(14) 1.0697(5) 1.1956(4) 0.0544(10) Uani d 1
C C11 0.29892(13) 1.0770(6) 1.1283(5) 0.0622(11) Uani d 1
H H11 0.2762 1.1139 1.1751 0.075 Uiso calc 1
C C12 0.29627(13) 1.0300(5) 0.9938(5) 0.0615(11) Uani d 1
H H12 0.2720 1.0332 0.9473 0.074 Uiso calc 1
C C13 0.33147(11) 0.9771(5) 0.9290(4) 0.0496(9) Uani d 1
C C14 0.30967(14) 0.9067(6) 0.6881(4) 0.0697(13) Uani d 1
H H14A 0.2835 0.9377 0.7204 0.105 Uiso calc 1
H H14B 0.3172 0.9860 0.6155 0.105 Uiso calc 1
H H14C 0.3095 0.7862 0.6548 0.105 Uiso calc 1
C C15 0.06659(14) 0.6121(5) 0.7116(5) 0.0586(11) Uani d 1
H H15 0.0443 0.6102 0.6551 0.070 Uiso calc 1
C C16 0.06358(16) 0.6833(7) 0.8421(6) 0.0804(14) Uani d 1
H H16 0.0393 0.7283 0.8727 0.096 Uiso calc 1
C C17 0.09621(17) 0.6875(7) 0.9256(5) 0.0807(14) Uani d 1
H H17 0.0941 0.7362 1.0127 0.097 Uiso calc 1
C C18 0.13218(16) 0.6199(6) 0.8814(4) 0.0709(13) Uani d 1
H H18 0.1544 0.6233 0.9384 0.085 Uiso calc 1
C C19 0.13518(14) 0.5474(6) 0.7527(4) 0.0582(11) Uani d 1
H H19 0.1594 0.5001 0.7240 0.070 Uiso calc 1
C C20 0.10261(12) 0.5436(5) 0.6649(4) 0.0456(9) Uani d 1
C C21 0.10652(11) 0.4730(4) 0.5262(4) 0.0443(9) Uani d 1
C C22 0.14088(11) 0.4648(4) 0.4399(4) 0.0439(8) Uani d 1
C C23 0.18067(12) 0.5160(5) 0.4490(4) 0.0492(9) Uani d 1
H H23 0.1909 0.5688 0.5275 0.059 Uiso calc 1
C C24 0.20434(13) 0.4850(5) 0.3366(5) 0.0598(11) Uani d 1
C C25 0.19033(17) 0.4081(6) 0.2148(5) 0.0700(13) Uani d 1
H H25 0.2077 0.3899 0.1420 0.084 Uiso calc 1
C C26 0.15079(16) 0.3597(5) 0.2040(4) 0.0665(13) Uani d 1
H H26 0.1408 0.3085 0.1245 0.080 Uiso calc 1
C C27 0.12625(13) 0.3904(5) 0.3168(4) 0.0494(10) Uani d 1
C C28 0.05914(16) 0.2949(6) 0.2328(5) 0.0824(15) Uani d 1
H H28A 0.0331 0.2863 0.2733 0.124 Uiso calc 1
H H28B 0.0582 0.3758 0.1569 0.124 Uiso calc 1
H H28C 0.0674 0.1793 0.2017 0.124 Uiso calc 1
N N1 0.37717(10) 0.8847(4) 0.7771(3) 0.0524(8) Uani d 1
N N2 0.33801(11) 0.9220(4) 0.7986(3) 0.0552(8) Uani d 1
N N3 0.33657(14) 1.1181(5) 1.3406(4) 0.0670(11) Uani d 1
N N4 0.07439(10) 0.4110(4) 0.4608(4) 0.0560(9) Uani d 1
N N5 0.08741(11) 0.3607(4) 0.3338(4) 0.0592(9) Uani d 1
N N6 0.24577(14) 0.5381(7) 0.3419(5) 0.0853(13) Uani d 1
O O1 0.36862(12) 1.1219(5) 1.4003(4) 0.0835(10) Uani d 1
O O2 0.30487(11) 1.1535(6) 1.3978(4) 0.0990(12) Uani d 1
O O3 0.25797(11) 0.6241(6) 0.4405(5) 0.1101(14) Uani d 1
O O4 0.26727(13) 0.4964(8) 0.2468(5) 0.146(2) Uani d 1

loop_
_atom_site_aniso_label
_atom_site_aniso_U_11
_atom_site_aniso_U_22
_atom_site_aniso_U_33
_atom_site_aniso_U_12
_atom_site_aniso_U_13
_atom_site_aniso_U_23
C1 0.072(3) 0.055(2) 0.062(3) 0.009(2) 0.010(2) -0.001(2)
C2 0.077(3) 0.078(3) 0.084(4) 0.024(3) 0.022(3) 0.000(3)
C3 0.057(3) 0.092(4) 0.086(4) 0.017(3) 0.004(3) 0.026(3)
C4 0.062(3) 0.087(3) 0.063(3) 0.004(2) -0.005(3) 0.017(3)
C5 0.060(3) 0.065(2) 0.049(2) 0.007(2) -0.001(2) 0.008(2)
C6 0.058(2) 0.047(2) 0.041(2) 0.0032(17) 0.006(2) 0.0099(17)
C7 0.057(2) 0.044(2) 0.042(2) -0.0001(17) 0.0033(19) 0.0009(16)
C8 0.054(2) 0.0426(18) 0.041(2) -0.0012(16) 0.003(2) 0.0037(17)
C9 0.059(2) 0.047(2) 0.042(2) -0.0006(18) 0.0006(19) 0.0036(17)
C10 0.067(3) 0.054(2) 0.042(2) 0.0024(19) 0.008(2) 0.0028(17)
C11 0.056(3) 0.069(3) 0.061(3) 0.001(2) 0.012(2) 0.001(2)
C12 0.053(2) 0.068(2) 0.064(3) -0.003(2) -0.003(2) 0.002(2)
C13 0.054(2) 0.049(2) 0.046(2) -0.0069(17) -0.001(2) 0.0020(18)
C14 0.080(3) 0.077(3) 0.052(3) -0.010(2) -0.017(2) -0.002(2)
C15 0.056(3) 0.057(2) 0.063(3) 0.000(2) 0.011(2) -0.001(2)
C16 0.072(3) 0.087(3) 0.082(4) 0.006(3) 0.030(3) -0.018(3)
C17 0.105(4) 0.090(3) 0.047(3) -0.009(3) 0.015(3) -0.016(3)
C18 0.085(4) 0.090(3) 0.038(2) -0.001(3) 0.000(2) -0.005(2)
C19 0.063(3) 0.071(3) 0.041(2) 0.010(2) 0.001(2) 0.0004(19)
C20 0.052(2) 0.0429(19) 0.042(2) -0.0002(16) 0.006(2) 0.0039(16)
C21 0.052(2) 0.0399(18) 0.041(2) 0.0009(16) -0.0065(18) 0.0026(15)
C22 0.054(2) 0.0421(18) 0.035(2) 0.0053(16) -0.0066(19) 0.0015(15)
C23 0.057(2) 0.049(2) 0.042(2) 0.0047(16) -0.0013(19) 0.0030(16)
C24 0.061(3) 0.066(2) 0.052(3) 0.011(2) 0.014(2) 0.011(2)
C25 0.096(4) 0.070(3) 0.043(3) 0.021(3) 0.018(3) 0.002(2)
C26 0.106(4) 0.057(2) 0.036(2) 0.012(2) -0.006(2) -0.0059(18)
C27 0.070(3) 0.0414(19) 0.036(2) 0.0057(18) -0.006(2) -0.0012(16)
C28 0.108(4) 0.074(3) 0.065(3) -0.016(3) -0.044(3) -0.003(2)
N1 0.062(2) 0.0530(18) 0.0421(19) -0.0014(15) -0.0003(18) -0.0007(15)
N2 0.063(2) 0.0578(19) 0.045(2) 0.0003(16) -0.0072(18) -0.0026(16)
N3 0.086(3) 0.068(2) 0.047(2) 0.008(2) 0.021(2) 0.0023(17)
N4 0.060(2) 0.0533(18) 0.055(2) -0.0053(15) -0.0106(18) 0.0037(16)
N5 0.073(2) 0.0562(19) 0.049(2) -0.0065(16) -0.0162(19) -0.0033(16)
N6 0.064(3) 0.122(4) 0.070(3) 0.014(3) 0.010(3) 0.023(3)
O1 0.091(3) 0.110(3) 0.0498(19) 0.006(2) -0.004(2) -0.0117(18)
O2 0.095(3) 0.143(3) 0.059(2) 0.021(2) 0.029(2) -0.001(2)
O3 0.064(2) 0.154(4) 0.113(4) -0.018(2) 0.008(2) -0.001(3)
O4 0.085(3) 0.253(6) 0.099(3) 0.024(3) 0.044(3) 0.004(4)

loop_
_atom_type_symbol
_atom_type_description
_atom_type_scat_dispersion_real
_atom_type_scat_dispersion_imag
_atom_type_scat_source
C C 0.0033 0.0016 'International Tables Vol C Tables 4.2.6.8 and 6.1.1.4'
H H 0.0000 0.0000 'International Tables Vol C Tables 4.2.6.8 and 6.1.1.4'
N N 0.0061 0.0033 'International Tables Vol C Tables 4.2.6.8 and 6.1.1.4'
O O 0.0106 0.0060 'International Tables Vol C Tables 4.2.6.8 and 6.1.1.4'

loop_
_geom_angle_atom_site_label_1
_geom_angle_atom_site_label_2
_geom_angle_atom_site_label_3
_geom_angle
C2 C1 C6 120.7(4)
C2 C1 H1 119.7
C6 C1 H1 119.7
C1 C2 C3 120.2(5)
C1 C2 H2 119.9
C3 C2 H2 119.9
C4 C3 C2 119.4(4)
C4 C3 H3 120.3
C2 C3 H3 120.3
C3 C4 C5 121.0(5)
C3 C4 H4 119.5
C5 C4 H4 119.5
C4 C5 C6 120.2(4)
C4 C5 H5 119.9
C6 C5 H5 119.9
C1 C6 C5 118.5(4)
C1 C6 C7 119.2(4)
C5 C6 C7 122.2(3)
N1 C7 C8 110.1(3)
N1 C7 C6 119.4(3)
C8 C7 C6 130.5(4)
C13 C8 C9 118.7(4)
C13 C8 C7 104.6(3)
C9 C8 C7 136.6(4)
C10 C9 C8 117.3(4)
C10 C9 H9 121.3
C8 C9 H9 121.3
C9 C10 C11 123.6(4)
C9 C10 N3 118.3(4)
C11 C10 N3 118.0(4)
C12 C11 C10 120.2(4)
C12 C11 H11 119.9
C10 C11 H11 119.9
C11 C12 C13 117.2(4)
C11 C12 H12 121.4
C13 C12 H12 121.4
N2 C13 C12 130.5(4)
N2 C13 C8 106.6(4)
C12 C13 C8 122.9(4)
N2 C14 H14A 109.5
N2 C14 H14B 109.5
H14A C14 H14B 109.5
N2 C14 H14C 109.5
H14A C14 H14C 109.5
H14B C14 H14C 109.5
C16 C15 C20 120.6(5)
C16 C15 H15 119.7
C20 C15 H15 119.7
C17 C16 C15 120.2(5)
C17 C16 H16 119.9
C15 C16 H16 119.9
C16 C17 C18 120.2(4)
C16 C17 H17 119.9
C18 C17 H17 119.9
C17 C18 C19 119.8(5)
C17 C18 H18 120.1
C19 C18 H18 120.1
C18 C19 C20 121.2(4)
C18 C19 H19 119.4
C20 C19 H19 119.4
C15 C20 C19 118.0(4)
C15 C20 C21 121.2(4)
C19 C20 C21 120.8(4)
N4 C21 C22 110.5(3)
N4 C21 C20 120.0(4)
C22 C21 C20 129.5(4)
C23 C22 C27 119.6(4)
C23 C22 C21 136.3(3)
C27 C22 C21 104.0(3)
C24 C23 C22 117.1(4)
C24 C23 H23 121.5
C22 C23 H23 121.5
C23 C24 C25 123.8(4)
C23 C24 N6 118.5(4)
C25 C24 N6 117.7(4)
C26 C25 C24 119.7(4)
C26 C25 H25 120.2
C24 C25 H25 120.2
C25 C26 C27 117.5(4)
C25 C26 H26 121.3
C27 C26 H26 121.3
N5 C27 C26 130.3(4)
N5 C27 C22 107.3(3)
C26 C27 C22 122.4(4)
N5 C28 H28A 109.5
N5 C28 H28B 109.5
H28A C28 H28B 109.5
N5 C28 H28C 109.5
H28A C28 H28C 109.5
H28B C28 H28C 109.5
C7 N1 N2 107.3(3)
N1 N2 C13 111.4(3)
N1 N2 C14 120.1(3)
C13 N2 C14 128.5(4)
O1 N3 O2 122.4(4)
O1 N3 C10 119.4(4)
O2 N3 C10 118.3(5)
C21 N4 N5 106.0(3)
C27 N5 N4 112.2(3)
C27 N5 C28 127.5(4)
N4 N5 C28 120.2(4)
O4 N6 O3 122.6(5)
O4 N6 C24 118.0(6)
O3 N6 C24 119.4(4)

loop_
_geom_bond_atom_site_label_1
_geom_bond_atom_site_label_2
_geom_bond_distance
C1 C2 1.383(6)
C1 C6 1.388(5)
C1 H1 0.9300
C2 C3 1.388(8)
C2 H2 0.9300
C3 C4 1.372(7)
C3 H3 0.9300
C4 C5 1.380(6)
C4 H4 0.9300
C5 C6 1.399(6)
C5 H5 0.9300
C6 C7 1.465(5)
C7 N1 1.319(5)
C7 C8 1.433(5)
C8 C13 1.403(5)
C8 C9 1.403(6)
C9 C10 1.366(6)
C9 H9 0.9300
C10 C11 1.391(6)
C10 N3 1.466(5)
C11 C12 1.367(7)
C11 H11 0.9300
C12 C13 1.396(6)
C12 H12 0.9300
C13 N2 1.359(5)
C14 N2 1.444(5)
C14 H14A 0.9600
C14 H14B 0.9600
C14 H14C 0.9600
C15 C16 1.388(7)
C15 C20 1.388(6)
C15 H15 0.9300
C16 C17 1.365(7)
C16 H16 0.9300
C17 C18 1.376(7)
C17 H17 0.9300
C18 C19 1.377(6)
C18 H18 0.9300
C19 C20 1.389(6)
C19 H19 0.9300
C20 C21 1.463(5)
C21 N4 1.336(5)
C21 C22 1.429(5)
C22 C23 1.389(5)
C22 C27 1.416(5)
C23 C24 1.376(6)
C23 H23 0.9300
C24 C25 1.404(7)
C24 N6 1.444(6)
C25 C26 1.377(6)
C25 H25 0.9300
C26 C27 1.396(6)
C26 H26 0.9300
C27 N5 1.330(5)
C28 N5 1.455(5)
C28 H28A 0.9600
C28 H28B 0.9600
C28 H28C 0.9600
N1 N2 1.357(4)
N3 O1 1.222(5)
N3 O2 1.229(4)
N4 N5 1.371(5)
N6 O4 1.218(6)
N6 O3 1.231(6)

loop_
_geom_hbond_atom_site_label_D
_geom_hbond_atom_site_label_H
_geom_hbond_atom_site_label_A
_geom_hbond_site_symmetry_A
_geom_hbond_distance_DH
_geom_hbond_distance_HA
_geom_hbond_distance_DA
_geom_hbond_angle_DHA
C14 H14B O2 1_554 0.96 2.51 3.395(6) 153.6
C19 H19 O4 4 0.93 2.46 3.288(6) 147.9

_cod_database_fobs_code 1543536
